data_9011847
loop_
_publ_author_name
'Mokeeva, V. I.'

_publ_section_title
;
 The structure of sklodowskite
;
_journal_name_full 'Soviet Physics Crystallography'
_journal_page_first 217
_journal_page_last 218
_journal_volume 9
_journal_year 1964
_chemical_formula_sum 'H12 Mg O18 Si2 U2'
_chemical_name_mineral Sklodowskite
_space_group_IT_number 12
_symmetry_space_group_name_Hall '-I 2y'
_symmetry_space_group_name_H-M 'I 1 2/m 1'
_cell_angle_alpha 90
_cell_angle_beta 96.33
_cell_angle_gamma 90
_cell_formula_units_Z 2
_cell_length_a 16.89
_cell_length_b 7.01
_cell_length_c 6.60
_cell_volume 776.669
_database_code_amcsd 0015548
_exptl_crystal_density_diffrn 3.663
_cod_original_formula_sum 'Mg U2 Si2 O18 H12'
_cod_database_code 9011847

loop_
_space_group_symop_operation_xyz
x,y,z
1/2+x,1/2+y,1/2+z
x,-y,z
1/2+x,1/2-y,1/2+z
-x,y,-z
1/2-x,1/2+y,1/2-z
-x,-y,-z
1/2-x,1/2-y,1/2-z

loop_
_atom_site_label
_atom_site_fract_x
_atom_site_fract_y
_atom_site_fract_z
_atom_site_U_iso_or_equiv
_atom_site_type_symbol
_atom_site_attached_hydrogens
Mg 0.00000 0.00000 0.50000 0.03166 Mg 0
U 0.25700 0.00000 0.12000 0.03166 U 0
Si 0.21800 0.00000 0.57000 0.03166 Si 0
OSi1 0.28000 0.00000 0.78000 0.03166 O 0
OSi2 0.12800 0.00000 0.62700 0.03166 O 0
OSi3 0.23500 0.18700 0.44000 0.03166 O 0
OU1 0.15500 0.00000 0.03500 0.03166 O 0
OU2 0.35500 0.00000 0.18500 0.03166 O 0
Wat 0.02000 0.21000 0.30000 0.03166 O 2
WatX 0.08000 0.50000 0.82000 0.03166 O 2

loop_
_cod_changelog_entry_id
_cod_changelog_entry_author
_cod_changelog_entry_date
_cod_changelog_entry_text
1
;cod-tools version 3.8.0
Id: cif_guess_AMCSD_atom_types 9581 2023-05-17 12:35:41Z saulius
;
2023-05-18T11:41:44+03:00
;Derived atom types and hydrogen counts
from atom names that follow the AMCSD naming convention
(Wat == water, O-H == hydroxyl).
;

loop_
_cod_related_entry_id
_cod_related_entry_database
_cod_related_entry_code
1 AMCSD 0015548
